data_4035777
loop_
_publ_author_name
'Wu, Feifei'
'Zhang, Min'
'Zhou, Wei'
'Chen, Wanzhi'
'Liu, Miaochang'
'Wu, Huayue'

_publ_section_title
;
 Copper(I)-Catalyzed N-O Bond Formation through Vinyl Nitrene Mediated
 Pathway under Mild Conditions.
;
_journal_issue 11
_journal_name_full 'The Journal of organic chemistry'
_journal_page_first 5999
_journal_page_last 6005
_journal_paper_doi 10.1021/acs.joc.8b00605
_journal_volume 83
_journal_year 2018
_chemical_formula_sum 'C17 H18 N2 O2'
_chemical_formula_weight 282.33
_space_group_IT_number 2
_space_group_name_Hall '-P 1'
_space_group_name_H-M_alt 'P -1'
_symmetry_cell_setting triclinic
_symmetry_space_group_name_H-M 'P -1'
_atom_sites_solution_hydrogens geom
_atom_sites_solution_primary direct
_atom_sites_solution_secondary difmap
_audit_creation_method SHELXL-97
_cell_angle_alpha 113.815(9)
_cell_angle_beta 93.449(8)
_cell_angle_gamma 93.537(7)
_cell_formula_units_Z 4
_cell_length_a 5.3098(5)
_cell_length_b 15.9656(13)
_cell_length_c 19.7582(19)
_cell_measurement_reflns_used 2106
_cell_measurement_temperature 293(2)
_cell_measurement_theta_max 29.3351
_cell_measurement_theta_min 3.0924
_cell_volume 1522.8(3)
_computing_cell_refinement 'Bruker FRAMBO'
_computing_data_collection 'Bruker FRAMBO'
_computing_data_reduction 'Bruker SAINT'
_computing_molecular_graphics 'Bruker SHELXTL'
_computing_publication_material 'Bruker SHELXTL'
_computing_structure_refinement 'SHELXL-97 (Sheldrick, 1997)'
_computing_structure_solution 'SHELXS-97 (Sheldrick, 1990)'
_diffrn_ambient_temperature 293(2)
_diffrn_measured_fraction_theta_full 0.997
_diffrn_measured_fraction_theta_max 0.997
_diffrn_measurement_device_type 'CCD area detector'
_diffrn_measurement_method 'phi and omega scans'
_diffrn_radiation_monochromator graphite
_diffrn_radiation_source 'fine-focus sealed tube'
_diffrn_radiation_type MoK\a
_diffrn_radiation_wavelength 0.71073
_diffrn_reflns_av_R_equivalents 0.0297
_diffrn_reflns_av_sigmaI/netI 0.0466
_diffrn_reflns_limit_h_max 6
_diffrn_reflns_limit_h_min -6
_diffrn_reflns_limit_k_max 18
_diffrn_reflns_limit_k_min -16
_diffrn_reflns_limit_l_max 19
_diffrn_reflns_limit_l_min -23
_diffrn_reflns_number 9267
_diffrn_reflns_theta_full 25.03
_diffrn_reflns_theta_max 25.03
_diffrn_reflns_theta_min 3.10
_exptl_absorpt_coefficient_mu 0.082
_exptl_absorpt_correction_T_max 0.9815
_exptl_absorpt_correction_T_min 0.9611
_exptl_absorpt_correction_type multi-scan
_exptl_absorpt_process_details sadabs
_exptl_crystal_colour yellow
_exptl_crystal_density_diffrn 1.231
_exptl_crystal_density_method 'not measured'
_exptl_crystal_description Plate
_exptl_crystal_F_000 600
_exptl_crystal_size_max 0.49
_exptl_crystal_size_mid 0.46
_exptl_crystal_size_min 0.23
_refine_diff_density_max 0.242
_refine_diff_density_min -0.309
_refine_diff_density_rms 0.084
_refine_ls_extinction_method none
_refine_ls_goodness_of_fit_ref 1.023
_refine_ls_hydrogen_treatment mixed
_refine_ls_matrix_type full
_refine_ls_number_parameters 391
_refine_ls_number_reflns 5374
_refine_ls_number_restraints 0
_refine_ls_restrained_S_all 1.023
_refine_ls_R_factor_all 0.0983
_refine_ls_R_factor_gt 0.0608
_refine_ls_shift/su_max 0.031
_refine_ls_shift/su_mean 0.001
_refine_ls_structure_factor_coef Fsqd
_refine_ls_weighting_details 'calc w=1/[\s^2^(Fo^2^)+(0.0959P)^2^+0.0110P] where P=(Fo^2^+2Fc^2^)/3'
_refine_ls_weighting_scheme calc
_refine_ls_wR_factor_gt 0.1517
_refine_ls_wR_factor_ref 0.1893
_reflns_number_gt 3205
_reflns_number_total 5374
_reflns_threshold_expression >2sigma(I)
_cod_data_source_file jo8b00605_si_003.cif
_cod_data_source_block 170606_wff170515_1
_cod_depositor_comments
;
The following automatic conversions were performed:

data item '_symmetry_cell_setting' value 'Triclinic' was changed to
'triclinic' in accordance with the
/home/data/users/saulius/crontab/automatic-downloads/current/ACS/lib/dictionaries/cif_core.dic
dictionary named 'cif_core.dic' version 2.4.2 last updated on
2011-04-26.

Automatic conversion script
Id: cif_fix_values 6909 2019-04-08 15:41:33Z antanas 
;
_cod_original_cell_volume 1522.8(2)
_cod_original_sg_symbol_H-M P-1
_cod_database_code 4035777

loop_
_symmetry_equiv_pos_as_xyz
'x, y, z'
'-x, -y, -z'

loop_
_atom_site_label
_atom_site_type_symbol
_atom_site_fract_x
_atom_site_fract_y
_atom_site_fract_z
_atom_site_U_iso_or_equiv
_atom_site_adp_type
_atom_site_occupancy
_atom_site_symmetry_multiplicity
_atom_site_calc_flag
_atom_site_refinement_flags
O4 O 0.7400(3) 0.75639(12) 0.29738(8) 0.0630(5) Uani 1 1 d .
C19 C 0.1396(4) 0.73288(14) 0.15053(10) 0.0406(5) Uani 1 1 d .
N4 N 0.3180(3) 0.74732(13) 0.27240(9) 0.0485(5) Uani 1 1 d .
O3 O -0.1808(3) 0.70271(11) 0.06442(8) 0.0608(5) Uani 1 1 d .
C20 C 0.1659(4) 0.83048(14) 0.16101(10) 0.0402(5) Uani 1 1 d .
C29 C 0.2977(4) 0.87218(17) 0.42764(11) 0.0570(6) Uani 1 1 d .
H29 H 0.1751 0.8783 0.3947 0.068 Uiso 1 1 calc R
N3 N -0.0220(3) 0.66948(12) 0.10551(9) 0.0478(5) Uani 1 1 d .
C28 C 0.4951(4) 0.81865(16) 0.40030(11) 0.0470(5) Uani 1 1 d .
C32 C 0.6507(5) 0.8540(2) 0.52659(12) 0.0699(7) Uani 1 1 d .
H32 H 0.7696 0.8466 0.5598 0.084 Uiso 1 1 calc R
C27 C 0.5287(4) 0.77177(15) 0.31963(11) 0.0452(5) Uani 1 1 d .
C30 C 0.2813(4) 0.91655(18) 0.50329(12) 0.0659(7) Uani 1 1 d .
H30 H 0.1490 0.9529 0.5203 0.079 Uiso 1 1 calc R
C33 C 0.6724(4) 0.81090(18) 0.45172(11) 0.0598(7) Uani 1 1 d .
H33 H 0.8078 0.7760 0.4351 0.072 Uiso 1 1 calc R
C26 C 0.3255(4) 0.70020(15) 0.19273(10) 0.0496(5) Uani 1 1 d .
H26A H 0.2877 0.6346 0.1779 0.059 Uiso 1 1 calc R
H26B H 0.4951 0.7102 0.1801 0.059 Uiso 1 1 calc R
C25 C 0.0055(4) 0.89184(16) 0.20261(12) 0.0582(6) Uani 1 1 d .
H25 H -0.1228 0.8721 0.2243 0.070 Uiso 1 1 calc R
C23 C 0.2213(4) 1.01346(17) 0.18117(12) 0.0571(6) Uani 1 1 d .
H23 H 0.2419 1.0749 0.1886 0.069 Uiso 1 1 calc R
C31 C 0.4551(5) 0.90819(19) 0.55374(12) 0.0657(7) Uani 1 1 d .
C21 C 0.3516(4) 0.86221(17) 0.12927(14) 0.0645(7) Uani 1 1 d .
H21 H 0.4617 0.8221 0.1007 0.077 Uiso 1 1 calc R
C18 C -0.3541(5) 0.62843(19) 0.01424(13) 0.0725(8) Uani 1 1 d .
H18A H -0.2615 0.5784 -0.0148 0.109 Uiso 1 1 calc R
H18B H -0.4502 0.6487 -0.0181 0.109 Uiso 1 1 calc R
H18C H -0.4672 0.6082 0.0419 0.109 Uiso 1 1 calc R
C22 C 0.3757(5) 0.95295(18) 0.13943(15) 0.0713(7) Uani 1 1 d .
H22 H 0.5011 0.9730 0.1170 0.086 Uiso 1 1 calc R
C24 C 0.0350(5) 0.98280(17) 0.21216(13) 0.0660(7) Uani 1 1 d .
H24 H -0.0745 1.0236 0.2403 0.079 Uiso 1 1 calc R
O1 O 0.3225(3) 0.20004(11) 0.06198(8) 0.0614(5) Uani 1 1 d .
O2 O 1.2585(3) 0.26393(13) 0.29117(8) 0.0648(5) Uani 1 1 d .
N2 N 0.8332(3) 0.24667(14) 0.26892(9) 0.0498(5) Uani 1 1 d .
C3 C 0.6686(4) 0.32887(14) 0.15793(10) 0.0406(5) Uani 1 1 d .
C2 C 0.6455(4) 0.23123(14) 0.14737(10) 0.0416(5) Uani 1 1 d .
N1 N 0.4841(3) 0.16708(12) 0.10271(9) 0.0495(5) Uani 1 1 d .
C10 C 1.0480(4) 0.27440(15) 0.31496(11) 0.0469(5) Uani 1 1 d .
C12 C 0.8177(4) 0.29671(18) 0.42807(11) 0.0626(7) Uani 1 1 d .
H12 H 0.6848 0.2549 0.3982 0.075 Uiso 1 1 calc R
C9 C 0.8359(4) 0.19901(16) 0.18925(11) 0.0506(6) Uani 1 1 d .
H9A H 0.7988 0.1335 0.1749 0.061 Uiso 1 1 calc R
H9B H 1.0041 0.2089 0.1756 0.061 Uiso 1 1 calc R
C11 C 1.0204(4) 0.31815(16) 0.39571(11) 0.0478(5) Uani 1 1 d .
C15 C 1.1956(5) 0.4218(2) 0.51818(13) 0.0813(8) Uani 1 1 d .
H15 H 1.3252 0.4651 0.5482 0.098 Uiso 1 1 calc R
C8 C 0.5055(4) 0.38933(16) 0.19918(12) 0.0566(6) Uani 1 1 d .
H8 H 0.3774 0.3688 0.2205 0.068 Uiso 1 1 calc R
C6 C 0.7165(4) 0.51191(17) 0.17828(12) 0.0566(6) Uani 1 1 d .
H6 H 0.7342 0.5734 0.1858 0.068 Uiso 1 1 calc R
C16 C 1.2114(4) 0.38129(18) 0.44264(13) 0.0694(7) Uani 1 1 d .
H16 H 1.3527 0.3966 0.4229 0.083 Uiso 1 1 calc R
C4 C 0.8538(4) 0.36146(17) 0.12659(13) 0.0620(6) Uani 1 1 d .
H4 H 0.9660 0.3219 0.0985 0.074 Uiso 1 1 calc R
C14 C 0.9948(5) 0.40017(19) 0.55035(13) 0.0685(7) Uani 1 1 d .
C7 C 0.5316(5) 0.48027(18) 0.20906(13) 0.0643(7) Uani 1 1 d .
H7 H 0.4209 0.5205 0.2372 0.077 Uiso 1 1 calc R
C1 C 0.1508(5) 0.12551(19) 0.01217(13) 0.0736(8) Uani 1 1 d .
H1A H 0.2442 0.0755 -0.0166 0.110 Uiso 1 1 calc R
H1B H 0.0546 0.1453 -0.0205 0.110 Uiso 1 1 calc R
H1C H 0.0379 0.1055 0.0400 0.110 Uiso 1 1 calc R
C5 C 0.8743(5) 0.45255(18) 0.13661(15) 0.0696(7) Uani 1 1 d .
H5 H 0.9986 0.4733 0.1144 0.084 Uiso 1 1 calc R
C13 C 0.8089(5) 0.3363(2) 0.50399(13) 0.0738(8) Uani 1 1 d .
H13 H 0.6722 0.3189 0.5243 0.089 Uiso 1 1 calc R
C34 C 0.4316(7) 0.9575(2) 0.63640(13) 0.1008(11) Uani 1 1 d .
H34A H 0.2705 0.9824 0.6440 0.151 Uiso 1 1 calc R
H34B H 0.5650 1.0065 0.6583 0.151 Uiso 1 1 calc R
H34C H 0.4445 0.9148 0.6592 0.151 Uiso 1 1 calc R
C17 C 0.9775(7) 0.4446(3) 0.63365(14) 0.1127(12) Uani 1 1 d .
H17A H 0.8176 0.4700 0.6435 0.169 Uiso 1 1 calc R
H17B H 1.1127 0.4926 0.6565 0.169 Uiso 1 1 calc R
H17C H 0.9912 0.3991 0.6536 0.169 Uiso 1 1 calc R
H4A H 0.176(4) 0.7531(15) 0.2904(10) 0.045(6) Uiso 1 1 d .
H2 H 0.694(4) 0.2565(16) 0.2887(11) 0.053(7) Uiso 1 1 d .

loop_
_atom_site_aniso_label
_atom_site_aniso_U_11
_atom_site_aniso_U_22
_atom_site_aniso_U_33
_atom_site_aniso_U_23
_atom_site_aniso_U_13
_atom_site_aniso_U_12
O4 0.0387(9) 0.0836(13) 0.0666(10) 0.0306(9) 0.0041(7) 0.0065(8)
C19 0.0407(11) 0.0389(12) 0.0420(11) 0.0164(9) 0.0033(8) 0.0018(9)
N4 0.0381(10) 0.0617(13) 0.0508(11) 0.0293(9) 0.0001(8) 0.0004(9)
O3 0.0608(10) 0.0560(10) 0.0609(9) 0.0240(8) -0.0200(7) -0.0051(8)
C20 0.0380(11) 0.0411(13) 0.0428(10) 0.0198(9) -0.0034(8) 0.0017(9)
C29 0.0468(13) 0.0692(17) 0.0571(13) 0.0292(12) -0.0003(10) -0.0001(12)
N3 0.0500(11) 0.0466(11) 0.0492(10) 0.0234(8) -0.0006(8) -0.0001(9)
C28 0.0357(11) 0.0568(14) 0.0573(13) 0.0345(11) 0.0008(9) -0.0056(10)
C32 0.0607(16) 0.097(2) 0.0605(15) 0.0456(14) -0.0119(11) -0.0123(15)
C27 0.0382(12) 0.0496(14) 0.0565(13) 0.0321(10) -0.0014(9) -0.0004(10)
C30 0.0577(15) 0.0730(19) 0.0641(15) 0.0251(13) 0.0107(11) -0.0002(13)
C33 0.0445(13) 0.0818(19) 0.0633(14) 0.0421(13) -0.0021(10) -0.0009(12)
C26 0.0537(13) 0.0447(13) 0.0540(12) 0.0246(10) -0.0020(9) 0.0070(11)
C25 0.0621(15) 0.0537(16) 0.0709(14) 0.0340(12) 0.0257(11) 0.0133(12)
C23 0.0570(15) 0.0436(14) 0.0773(15) 0.0327(12) -0.0019(11) 0.0040(12)
C31 0.0680(17) 0.0768(19) 0.0513(14) 0.0299(13) -0.0024(12) -0.0196(15)
C21 0.0566(15) 0.0479(15) 0.0970(18) 0.0339(13) 0.0293(12) 0.0113(12)
C18 0.0655(16) 0.0754(19) 0.0595(14) 0.0159(13) -0.0145(11) -0.0152(14)
C22 0.0546(15) 0.0579(17) 0.115(2) 0.0463(16) 0.0273(14) 0.0030(13)
C24 0.0768(17) 0.0493(16) 0.0807(16) 0.0305(13) 0.0290(13) 0.0225(14)
O1 0.0606(10) 0.0561(10) 0.0637(9) 0.0257(8) -0.0193(7) -0.0057(8)
O2 0.0396(9) 0.0878(13) 0.0700(10) 0.0353(9) 0.0071(7) 0.0047(8)
N2 0.0398(11) 0.0642(13) 0.0525(11) 0.0316(9) 0.0019(8) 0.0047(9)
C3 0.0371(11) 0.0398(13) 0.0465(11) 0.0209(9) -0.0041(8) 0.0007(9)
C2 0.0409(11) 0.0424(13) 0.0436(11) 0.0199(9) 0.0037(8) 0.0030(10)
N1 0.0511(11) 0.0486(12) 0.0520(10) 0.0247(9) 0.0021(8) 0.0015(9)
C10 0.0392(12) 0.0486(14) 0.0643(13) 0.0356(11) 0.0010(10) 0.0020(10)
C12 0.0533(14) 0.0783(19) 0.0578(14) 0.0335(13) -0.0015(10) -0.0153(13)
C9 0.0535(13) 0.0475(14) 0.0559(13) 0.0264(11) 0.0013(9) 0.0083(11)
C11 0.0386(12) 0.0534(14) 0.0582(13) 0.0319(11) -0.0031(9) -0.0009(10)
C15 0.0680(17) 0.087(2) 0.0714(18) 0.0217(15) -0.0147(13) -0.0204(15)
C8 0.0594(14) 0.0510(15) 0.0679(14) 0.0304(12) 0.0212(11) 0.0106(12)
C6 0.0565(14) 0.0429(14) 0.0751(15) 0.0309(12) -0.0040(11) 0.0015(12)
C16 0.0540(15) 0.079(2) 0.0708(16) 0.0298(14) -0.0004(11) -0.0114(13)
C4 0.0500(14) 0.0496(15) 0.0946(17) 0.0351(13) 0.0236(12) 0.0087(11)
C14 0.0747(18) 0.0761(19) 0.0567(15) 0.0313(13) -0.0054(12) 0.0041(15)
C7 0.0727(17) 0.0516(16) 0.0733(15) 0.0267(13) 0.0208(12) 0.0178(13)
C1 0.0679(17) 0.0744(19) 0.0594(14) 0.0137(13) -0.0132(11) -0.0169(14)
C5 0.0561(15) 0.0553(17) 0.111(2) 0.0468(15) 0.0240(14) 0.0003(13)
C13 0.0668(17) 0.097(2) 0.0643(16) 0.0427(14) 0.0045(12) -0.0097(15)
C34 0.119(3) 0.113(3) 0.0578(16) 0.0271(16) 0.0071(15) -0.020(2)
C17 0.133(3) 0.134(3) 0.0572(17) 0.0289(18) -0.0052(16) 0.004(2)

loop_
_atom_type_symbol
_atom_type_description
_atom_type_scat_dispersion_real
_atom_type_scat_dispersion_imag
_atom_type_scat_source
C C 0.0033 0.0016 'International Tables Vol C Tables 4.2.6.8 and 6.1.1.4'
H H 0.0000 0.0000 'International Tables Vol C Tables 4.2.6.8 and 6.1.1.4'
N N 0.0061 0.0033 'International Tables Vol C Tables 4.2.6.8 and 6.1.1.4'
O O 0.0106 0.0060 'International Tables Vol C Tables 4.2.6.8 and 6.1.1.4'

loop_
_geom_angle_atom_site_label_1
_geom_angle_atom_site_label_2
_geom_angle_atom_site_label_3
_geom_angle
N3 C19 C20 126.61(17)
N3 C19 C26 113.93(18)
C20 C19 C26 119.38(17)
C27 N4 C26 122.05(19)
C27 N4 H4A 118.2(13)
C26 N4 H4A 119.2(13)
N3 O3 C18 108.85(17)
C21 C20 C25 118.1(2)
C21 C20 C19 120.76(18)
C25 C20 C19 121.12(19)
C30 C29 C28 120.8(2)
C30 C29 H29 119.6
C28 C29 H29 119.6
C19 N3 O3 111.47(17)
C29 C28 C33 117.49(19)
C29 C28 C27 123.40(17)
C33 C28 C27 119.09(19)
C33 C32 C31 121.3(2)
C33 C32 H32 119.3
C31 C32 H32 119.3
O4 C27 N4 121.63(19)
O4 C27 C28 121.53(17)
N4 C27 C28 116.84(18)
C31 C30 C29 121.6(2)
C31 C30 H30 119.2
C29 C30 H30 119.2
C32 C33 C28 121.0(2)
C32 C33 H33 119.5
C28 C33 H33 119.5
N4 C26 C19 112.13(16)
N4 C26 H26A 109.2
C19 C26 H26A 109.2
N4 C26 H26B 109.2
C19 C26 H26B 109.2
H26A C26 H26B 107.9
C20 C25 C24 120.1(2)
C20 C25 H25 119.9
C24 C25 H25 119.9
C22 C23 C24 118.7(2)
C22 C23 H23 120.7
C24 C23 H23 120.7
C30 C31 C32 117.8(2)
C30 C31 C34 120.4(3)
C32 C31 C34 121.9(2)
C20 C21 C22 120.5(2)
C20 C21 H21 119.8
C22 C21 H21 119.8
O3 C18 H18A 109.5
O3 C18 H18B 109.5
H18A C18 H18B 109.5
O3 C18 H18C 109.5
H18A C18 H18C 109.5
H18B C18 H18C 109.5
C23 C22 C21 121.4(2)
C23 C22 H22 119.3
C21 C22 H22 119.3
C23 C24 C25 121.1(2)
C23 C24 H24 119.4
C25 C24 H24 119.4
N1 O1 C1 108.72(18)
C10 N2 C9 121.97(19)
C10 N2 H2 117.2(14)
C9 N2 H2 120.8(14)
C4 C3 C8 118.2(2)
C4 C3 C2 120.72(18)
C8 C3 C2 121.11(19)
N1 C2 C3 126.84(17)
N1 C2 C9 113.79(19)
C3 C2 C9 119.29(17)
C2 N1 O1 111.15(17)
O2 C10 N2 121.64(19)
O2 C10 C11 121.36(18)
N2 C10 C11 117.00(18)
C13 C12 C11 121.0(2)
C13 C12 H12 119.5
C11 C12 H12 119.5
N2 C9 C2 112.23(16)
N2 C9 H9A 109.2
C2 C9 H9A 109.2
N2 C9 H9B 109.2
C2 C9 H9B 109.2
H9A C9 H9B 107.9
C12 C11 C16 117.1(2)
C12 C11 C10 123.6(2)
C16 C11 C10 119.2(2)
C14 C15 C16 121.9(2)
C14 C15 H15 119.0
C16 C15 H15 119.0
C3 C8 C7 120.3(2)
C3 C8 H8 119.9
C7 C8 H8 119.9
C5 C6 C7 119.0(2)
C5 C6 H6 120.5
C7 C6 H6 120.5
C15 C16 C11 121.0(2)
C15 C16 H16 119.5
C11 C16 H16 119.5
C3 C4 C5 120.5(2)
C3 C4 H4 119.8
C5 C4 H4 119.8
C13 C14 C15 117.0(2)
C13 C14 C17 121.0(3)
C15 C14 C17 122.0(3)
C6 C7 C8 121.1(2)
C6 C7 H7 119.5
C8 C7 H7 119.5
O1 C1 H1A 109.5
O1 C1 H1B 109.5
H1A C1 H1B 109.5
O1 C1 H1C 109.5
H1A C1 H1C 109.5
H1B C1 H1C 109.5
C6 C5 C4 121.0(2)
C6 C5 H5 119.5
C4 C5 H5 119.5
C14 C13 C12 122.0(2)
C14 C13 H13 119.0
C12 C13 H13 119.0
C31 C34 H34A 109.5
C31 C34 H34B 109.5
H34A C34 H34B 109.5
C31 C34 H34C 109.5
H34A C34 H34C 109.5
H34B C34 H34C 109.5
C14 C17 H17A 109.5
C14 C17 H17B 109.5
H17A C17 H17B 109.5
C14 C17 H17C 109.5
H17A C17 H17C 109.5
H17B C17 H17C 109.5

loop_
_geom_bond_atom_site_label_1
_geom_bond_atom_site_label_2
_geom_bond_distance
O4 C27 1.233(2)
C19 N3 1.275(2)
C19 C20 1.483(3)
C19 C26 1.503(3)
N4 C27 1.342(3)
N4 C26 1.449(3)
N4 H4A 0.85(2)
O3 N3 1.404(2)
O3 C18 1.429(3)
C20 C21 1.375(3)
C20 C25 1.377(3)
C29 C30 1.383(3)
C29 C28 1.388(3)
C29 H29 0.9300
C28 C33 1.391(3)
C28 C27 1.490(3)
C32 C33 1.372(3)
C32 C31 1.385(3)
C32 H32 0.9300
C30 C31 1.370(3)
C30 H30 0.9300
C33 H33 0.9300
C26 H26A 0.9700
C26 H26B 0.9700
C25 C24 1.384(3)
C25 H25 0.9300
C23 C22 1.349(3)
C23 C24 1.360(3)
C23 H23 0.9300
C31 C34 1.517(3)
C21 C22 1.376(3)
C21 H21 0.9300
C18 H18A 0.9600
C18 H18B 0.9600
C18 H18C 0.9600
C22 H22 0.9300
C24 H24 0.9300
O1 N1 1.405(2)
O1 C1 1.424(3)
O2 C10 1.233(2)
N2 C10 1.346(3)
N2 C9 1.447(3)
N2 H2 0.85(2)
C3 C4 1.375(3)
C3 C8 1.378(3)
C3 C2 1.483(3)
C2 N1 1.278(3)
C2 C9 1.509(3)
C10 C11 1.482(3)
C12 C13 1.378(3)
C12 C11 1.378(3)
C12 H12 0.9300
C9 H9A 0.9700
C9 H9B 0.9700
C11 C16 1.382(3)
C15 C14 1.369(4)
C15 C16 1.377(3)
C15 H15 0.9300
C8 C7 1.381(3)
C8 H8 0.9300
C6 C5 1.353(3)
C6 C7 1.359(3)
C6 H6 0.9300
C16 H16 0.9300
C4 C5 1.382(3)
C4 H4 0.9300
C14 C13 1.366(3)
C14 C17 1.518(3)
C7 H7 0.9300
C1 H1A 0.9600
C1 H1B 0.9600
C1 H1C 0.9600
C5 H5 0.9300
C13 H13 0.9300
C34 H34A 0.9600
C34 H34B 0.9600
C34 H34C 0.9600
C17 H17A 0.9600
C17 H17B 0.9600
C17 H17C 0.9600

loop_
_geom_torsion_atom_site_label_1
_geom_torsion_atom_site_label_2
_geom_torsion_atom_site_label_3
_geom_torsion_atom_site_label_4
_geom_torsion
N3 C19 C20 C21 -101.0(3)
C26 C19 C20 C21 75.4(2)
N3 C19 C20 C25 78.9(3)
C26 C19 C20 C25 -104.7(2)
C20 C19 N3 O3 0.2(3)
C26 C19 N3 O3 -176.40(15)
C18 O3 N3 C19 178.99(18)
C30 C29 C28 C33 0.6(3)
C30 C29 C28 C27 -177.8(2)
C26 N4 C27 O4 1.0(3)
C26 N4 C27 C28 -179.15(18)
C29 C28 C27 O4 151.0(2)
C33 C28 C27 O4 -27.4(3)
C29 C28 C27 N4 -28.8(3)
C33 C28 C27 N4 152.8(2)
C28 C29 C30 C31 -1.2(4)
C31 C32 C33 C28 -1.4(4)
C29 C28 C33 C32 0.6(3)
C27 C28 C33 C32 179.1(2)
C27 N4 C26 C19 -141.6(2)
N3 C19 C26 N4 -121.4(2)
C20 C19 C26 N4 61.7(2)
C21 C20 C25 C24 -0.6(3)
C19 C20 C25 C24 179.4(2)
C29 C30 C31 C32 0.4(4)
C29 C30 C31 C34 -179.8(2)
C33 C32 C31 C30 0.9(4)
C33 C32 C31 C34 -178.9(2)
C25 C20 C21 C22 0.3(4)
C19 C20 C21 C22 -179.7(2)
C24 C23 C22 C21 -1.5(4)
C20 C21 C22 C23 0.8(4)
C22 C23 C24 C25 1.2(4)
C20 C25 C24 C23 -0.1(4)
C4 C3 C2 N1 -102.0(3)
C8 C3 C2 N1 77.9(3)
C4 C3 C2 C9 74.4(2)
C8 C3 C2 C9 -105.7(2)
C3 C2 N1 O1 0.4(3)
C9 C2 N1 O1 -176.22(15)
C1 O1 N1 C2 178.76(18)
C9 N2 C10 O2 3.1(3)
C9 N2 C10 C11 -176.88(18)
C10 N2 C9 C2 -139.2(2)
N1 C2 C9 N2 -122.1(2)
C3 C2 C9 N2 61.0(2)
C13 C12 C11 C16 -0.6(3)
C13 C12 C11 C10 176.6(2)
O2 C10 C11 C12 -149.4(2)
N2 C10 C11 C12 30.6(3)
O2 C10 C11 C16 27.8(3)
N2 C10 C11 C16 -152.3(2)
C4 C3 C8 C7 -0.8(3)
C2 C3 C8 C7 179.31(19)
C14 C15 C16 C11 1.5(4)
C12 C11 C16 C15 -1.1(4)
C10 C11 C16 C15 -178.4(2)
C8 C3 C4 C5 0.1(3)
C2 C3 C4 C5 180.0(2)
C16 C15 C14 C13 -0.1(4)
C16 C15 C14 C17 179.8(3)
C5 C6 C7 C8 0.9(4)
C3 C8 C7 C6 0.3(4)
C7 C6 C5 C4 -1.6(4)
C3 C4 C5 C6 1.1(4)
C15 C14 C13 C12 -1.7(4)
C17 C14 C13 C12 178.4(3)
C11 C12 C13 C14 2.1(4)
